data_7120632
loop_
_publ_author_name
'Singh, Sukhdev'
'Butani, Himanshu H.'
'Vachhani, Dipak D.'
'shah, Anamik'
'V. Van der Eycken, erik'

_publ_section_title
;
 Ruthenium-catalysed one-pot regio- and diastereoselective synthesis of
 pyrrolo[1,2-a]indoles via cascade C-H functionalization/annulation
;
_journal_name_full 'Chem. Commun.'
_journal_paper_doi 10.1039/C7CC06276A
_journal_year 2017
_chemical_absolute_configuration unk
_chemical_formula_moiety 'C26 H19 N O3'
_chemical_formula_sum 'C26 H19 N O3'
_chemical_formula_weight 393.42
_chemical_name_systematic 'Pyrrolo indoles'
_space_group_IT_number 9
_symmetry_cell_setting monoclinic
_symmetry_space_group_name_Hall 'C -2yc'
_symmetry_space_group_name_H-M 'C 1 c 1'
_atom_sites_solution_hydrogens geom
_atom_sites_solution_primary direct
_atom_sites_solution_secondary difmap
_audit_creation_method SHELXL-97
_audit_update_record
;
2017-08-06 deposited with the CCDC.
2017-09-11 downloaded from the CCDC.
;
_cell_angle_alpha 90.00
_cell_angle_beta 96.346(4)
_cell_angle_gamma 90.00
_cell_formula_units_Z 4
_cell_length_a 17.4760(13)
_cell_length_b 13.8930(11)
_cell_length_c 8.3020(5)
_cell_measurement_reflns_used 1696
_cell_measurement_temperature 200(2)
_cell_measurement_theta_max 24.70
_cell_measurement_theta_min 2.47
_cell_volume 2003.3(2)
_computing_cell_refinement 'DENZO HKL2000 (Otwinowski & Minor 1997)'
_computing_data_collection 'Collect (Nonius, 2006)'
_computing_data_reduction 'DENZO HKL2000 (Otwinowski & Minor 1997)'
_computing_molecular_graphics 'Mercury 3.7'
_computing_structure_refinement 'SHELXL-97 (Sheldrick, 1997)'
_computing_structure_solution 'SHELXS-97 (Sheldrick, 1990)'
_diffrn_ambient_temperature 200(2)
_diffrn_detector_area_resol_mean 95
_diffrn_measured_fraction_theta_full 0.984
_diffrn_measured_fraction_theta_max 0.984
_diffrn_measurement_device_type 'Nonius KappaCCD'
_diffrn_measurement_method 'phi- and omega-scans'
_diffrn_radiation_monochromator graphite
_diffrn_radiation_source 'fine-focus sealed tube'
_diffrn_radiation_type MoK\a
_diffrn_radiation_wavelength 0.71073
_diffrn_reflns_av_R_equivalents 0.0520
_diffrn_reflns_av_sigmaI/netI 0.0343
_diffrn_reflns_limit_h_max 20
_diffrn_reflns_limit_h_min 0
_diffrn_reflns_limit_k_max 16
_diffrn_reflns_limit_k_min 0
_diffrn_reflns_limit_l_max 9
_diffrn_reflns_limit_l_min -9
_diffrn_reflns_number 1677
_diffrn_reflns_theta_full 24.68
_diffrn_reflns_theta_max 24.68
_diffrn_reflns_theta_min 2.93
_diffrn_standards_decay_% none
_diffrn_standards_interval_count none
_diffrn_standards_interval_time none
_diffrn_standards_number none
_exptl_absorpt_coefficient_mu 0.085
_exptl_absorpt_correction_T_max 0.9748
_exptl_absorpt_correction_T_min 0.9599
_exptl_absorpt_correction_type multi-scan
_exptl_absorpt_process_details
;  
'HKL Denzo and Scalepack (Otwinowski & Minor 1997)'   
;
_exptl_crystal_colour colorless
_exptl_crystal_density_diffrn 1.304
_exptl_crystal_density_method 'not measured'
_exptl_crystal_description prism
_exptl_crystal_F_000 824
_exptl_crystal_size_max 0.36
_exptl_crystal_size_mid 0.24
_exptl_crystal_size_min 0.18
_refine_diff_density_max 0.153
_refine_diff_density_min -0.191
_refine_diff_density_rms 0.027
_refine_ls_abs_structure_details 'Flack H D (1983), Acta Cryst. A39, 876-881'
_refine_ls_abs_structure_Flack 0.0
_refine_ls_extinction_method none
_refine_ls_goodness_of_fit_ref 1.096
_refine_ls_hydrogen_treatment constr
_refine_ls_matrix_type full
_refine_ls_number_parameters 272
_refine_ls_number_reflns 1677
_refine_ls_number_restraints 2
_refine_ls_restrained_S_all 1.096
_refine_ls_R_factor_all 0.0568
_refine_ls_R_factor_gt 0.0495
_refine_ls_shift/su_max 0.000
_refine_ls_shift/su_mean 0.000
_refine_ls_structure_factor_coef Fsqd
_refine_ls_weighting_details 'calc w=1/[\s^2^(Fo^2^)+(0.0449P)^2^+1.1145P] where P=(Fo^2^+2Fc^2^)/3'
_refine_ls_weighting_scheme calc
_refine_ls_wR_factor_gt 0.1067
_refine_ls_wR_factor_ref 0.1109
_reflns_number_gt 1505
_reflns_number_total 1677
_reflns_threshold_expression >2sigma(I)
_cod_data_source_file c7cc06276a2.cif
_cod_data_source_block Sukhdev2
_cod_original_sg_symbol_H-M 'C c'
_cod_database_code 7120632

loop_
_symmetry_equiv_pos_as_xyz
'x, y, z'
'x, -y, z+1/2'
'x+1/2, y+1/2, z'
'x+1/2, -y+1/2, z+1/2'

loop_
_atom_site_label
_atom_site_type_symbol
_atom_site_fract_x
_atom_site_fract_y
_atom_site_fract_z
_atom_site_U_iso_or_equiv
_atom_site_adp_type
_atom_site_occupancy
_atom_site_symmetry_multiplicity
_atom_site_calc_flag
_atom_site_refinement_flags
O1 O 0.38421(18) 0.2662(2) 0.0868(4) 0.0774(10) Uani 1 1 d .
O2 O 0.02725(15) 0.4158(2) 0.2929(4) 0.0689(8) Uani 1 1 d .
O3 O 0.1097(3) 0.3386(5) 0.4601(6) 0.162(3) Uani 1 1 d .
N1 N 0.35406(18) 0.4134(2) 0.1885(4) 0.0526(8) Uani 1 1 d .
C1 C 0.3414(2) 0.3171(3) 0.1547(4) 0.0522(9) Uani 1 1 d .
C2 C 0.2640(2) 0.2905(2) 0.2112(4) 0.0462(8) Uani 1 1 d .
C3 C 0.2371(2) 0.3840(3) 0.2987(4) 0.0474(8) Uani 1 1 d .
H3 H 0.2397 0.3739 0.4185 0.057 Uiso 1 1 calc R
C4 C 0.2942(2) 0.4574(3) 0.2588(4) 0.0500(9) Uani 1 1 d .
C5 C 0.3063(2) 0.5530(3) 0.2685(5) 0.0603(10) Uani 1 1 d .
H5 H 0.2739 0.5994 0.3109 0.072 Uiso 1 1 calc R
C6 C 0.3778(2) 0.5716(3) 0.2020(5) 0.0609(11) Uani 1 1 d .
C7 C 0.4198(3) 0.6550(4) 0.1845(7) 0.0884(16) Uani 1 1 d .
H7 H 0.4020 0.7151 0.2201 0.106 Uiso 1 1 calc R
C8 C 0.4860(4) 0.6497(5) 0.1165(8) 0.104(2) Uani 1 1 d .
H8 H 0.5143 0.7070 0.1034 0.125 Uiso 1 1 calc R
C9 C 0.5142(3) 0.5626(6) 0.0647(8) 0.0969(19) Uani 1 1 d .
H9 H 0.5609 0.5617 0.0161 0.116 Uiso 1 1 calc R
C10 C 0.4745(2) 0.4764(4) 0.0833(6) 0.0759(13) Uani 1 1 d .
H10 H 0.4932 0.4161 0.0504 0.091 Uiso 1 1 calc R
C11 C 0.4069(2) 0.4843(3) 0.1521(5) 0.0575(10) Uani 1 1 d .
C12 C 0.1548(2) 0.4076(3) 0.2258(4) 0.0485(8) Uani 1 1 d .
H12 H 0.1511 0.4776 0.1984 0.058 Uiso 1 1 calc R
C13 C 0.0959(2) 0.3826(3) 0.3394(5) 0.0614(11) Uani 1 1 d .
C14 C -0.0307(3) 0.3955(5) 0.4023(6) 0.0862(16) Uani 1 1 d .
H14A H -0.0806 0.4206 0.3555 0.129 Uiso 1 1 calc R
H14B H -0.0158 0.4266 0.5071 0.129 Uiso 1 1 calc R
H14C H -0.0345 0.3258 0.4178 0.129 Uiso 1 1 calc R
C15 C 0.1445(2) 0.3486(3) 0.0708(4) 0.0497(9) Uani 1 1 d .
C16 C 0.2041(2) 0.2842(3) 0.0639(4) 0.0453(8) Uani 1 1 d .
C17 C 0.2054(3) 0.2231(3) -0.0686(5) 0.0598(10) Uani 1 1 d .
H17 H 0.2461 0.1784 -0.0739 0.072 Uiso 1 1 calc R
C18 C 0.1457(3) 0.2291(4) -0.1926(5) 0.0733(14) Uani 1 1 d .
H18 H 0.1462 0.1886 -0.2847 0.088 Uiso 1 1 calc R
C19 C 0.0859(3) 0.2925(4) -0.1848(5) 0.0733(13) Uani 1 1 d .
H19 H 0.0449 0.2941 -0.2701 0.088 Uiso 1 1 calc R
C20 C 0.0847(2) 0.3539(3) -0.0542(5) 0.0616(11) Uani 1 1 d .
H20 H 0.0440 0.3988 -0.0499 0.074 Uiso 1 1 calc R
C21 C 0.2700(2) 0.2004(3) 0.3160(4) 0.0534(9) Uani 1 1 d .
C22 C 0.3404(3) 0.1752(4) 0.4033(6) 0.0818(14) Uani 1 1 d .
H22 H 0.3848 0.2134 0.3929 0.098 Uiso 1 1 calc R
C23 C 0.3463(4) 0.0965(4) 0.5034(7) 0.0972(18) Uani 1 1 d .
H23 H 0.3946 0.0804 0.5613 0.117 Uiso 1 1 calc R
C24 C 0.2843(5) 0.0419(4) 0.5203(7) 0.0969(19) Uani 1 1 d .
H24 H 0.2885 -0.0109 0.5935 0.116 Uiso 1 1 calc R
C25 C 0.2160(4) 0.0616(4) 0.4338(9) 0.1007(18) Uani 1 1 d .
H25 H 0.1730 0.0207 0.4422 0.121 Uiso 1 1 calc R
C26 C 0.2081(3) 0.1431(3) 0.3307(6) 0.0758(13) Uani 1 1 d .
H26 H 0.1597 0.1577 0.2721 0.091 Uiso 1 1 calc R

loop_
_atom_site_aniso_label
_atom_site_aniso_U_11
_atom_site_aniso_U_22
_atom_site_aniso_U_33
_atom_site_aniso_U_23
_atom_site_aniso_U_13
_atom_site_aniso_U_12
O1 0.0698(19) 0.0641(19) 0.104(3) -0.0180(18) 0.0339(18) 0.0042(16)
O2 0.0482(16) 0.087(2) 0.0738(19) 0.0094(16) 0.0181(13) 0.0011(14)
O3 0.092(3) 0.288(7) 0.116(3) 0.122(4) 0.062(3) 0.074(4)
N1 0.0484(17) 0.0491(18) 0.0614(19) -0.0024(15) 0.0107(14) -0.0052(14)
C1 0.051(2) 0.049(2) 0.058(2) -0.0049(18) 0.0134(18) -0.0010(17)
C2 0.051(2) 0.0396(18) 0.0496(19) -0.0020(16) 0.0104(16) -0.0029(16)
C3 0.053(2) 0.0441(19) 0.0458(19) -0.0045(16) 0.0083(16) -0.0012(16)
C4 0.050(2) 0.049(2) 0.050(2) -0.0071(17) 0.0038(16) -0.0047(17)
C5 0.067(3) 0.045(2) 0.066(2) -0.0049(19) -0.003(2) -0.0026(19)
C6 0.066(3) 0.053(2) 0.060(2) 0.0065(19) -0.008(2) -0.014(2)
C7 0.088(4) 0.068(3) 0.106(4) 0.007(3) -0.002(3) -0.033(3)
C8 0.105(5) 0.091(5) 0.114(5) 0.020(4) -0.002(4) -0.041(4)
C9 0.054(3) 0.137(6) 0.100(4) 0.024(4) 0.007(3) -0.037(3)
C10 0.051(2) 0.098(4) 0.079(3) 0.004(3) 0.009(2) -0.017(2)
C11 0.051(2) 0.065(3) 0.055(2) 0.0067(19) 0.0000(17) -0.0153(19)
C12 0.048(2) 0.046(2) 0.053(2) -0.0003(17) 0.0118(16) -0.0005(16)
C13 0.057(3) 0.072(3) 0.058(2) 0.008(2) 0.020(2) 0.009(2)
C14 0.056(3) 0.123(4) 0.085(3) -0.002(3) 0.031(2) -0.010(3)
C15 0.049(2) 0.054(2) 0.0473(19) 0.0077(16) 0.0109(16) -0.0101(17)
C16 0.050(2) 0.0441(19) 0.0430(17) 0.0013(15) 0.0112(15) -0.0087(16)
C17 0.079(3) 0.051(2) 0.051(2) -0.0056(18) 0.015(2) -0.007(2)
C18 0.098(4) 0.076(3) 0.046(2) -0.010(2) 0.005(2) -0.023(3)
C19 0.076(3) 0.090(3) 0.052(2) 0.002(2) 0.001(2) -0.011(3)
C20 0.058(2) 0.073(3) 0.054(2) 0.010(2) 0.0050(18) -0.006(2)
C21 0.069(3) 0.0399(19) 0.052(2) -0.0028(16) 0.0088(18) -0.0024(17)
C22 0.086(3) 0.067(3) 0.087(3) 0.015(3) -0.010(3) 0.001(3)
C23 0.117(5) 0.075(3) 0.094(4) 0.015(3) -0.016(4) 0.003(3)
C24 0.151(6) 0.066(3) 0.071(3) 0.019(3) 0.004(4) 0.007(4)
C25 0.118(5) 0.070(3) 0.116(5) 0.019(3) 0.024(4) -0.023(3)
C26 0.083(3) 0.063(3) 0.083(3) 0.012(2) 0.016(3) -0.015(2)

loop_
_atom_type_symbol
_atom_type_description
_atom_type_scat_dispersion_real
_atom_type_scat_dispersion_imag
_atom_type_scat_source
O O 0.0106 0.0060 'International Tables Vol C Tables 4.2.6.8 and 6.1.1.4'
N N 0.0061 0.0033 'International Tables Vol C Tables 4.2.6.8 and 6.1.1.4'
C C 0.0033 0.0016 'International Tables Vol C Tables 4.2.6.8 and 6.1.1.4'
H H 0.0000 0.0000 'International Tables Vol C Tables 4.2.6.8 and 6.1.1.4'

loop_
_geom_angle_atom_site_label_1
_geom_angle_atom_site_label_2
_geom_angle_atom_site_label_3
_geom_angle
C13 O2 C14 115.3(3)
C1 N1 C4 113.5(3)
C1 N1 C11 136.9(3)
C4 N1 C11 108.9(3)
O1 C1 N1 124.5(4)
O1 C1 C2 127.9(4)
N1 C1 C2 107.5(3)
C16 C2 C21 114.2(3)
C16 C2 C1 108.8(3)
C21 C2 C1 111.5(3)
C16 C2 C3 101.8(3)
C21 C2 C3 114.7(3)
C1 C2 C3 105.1(3)
C4 C3 C12 112.8(3)
C4 C3 C2 102.7(3)
C12 C3 C2 107.9(3)
C4 C3 H3 111.1
C12 C3 H3 111.1
C2 C3 H3 111.1
C5 C4 N1 109.8(3)
C5 C4 C3 140.1(4)
N1 C4 C3 110.1(3)
C4 C5 C6 106.8(4)
C4 C5 H5 126.6
C6 C5 H5 126.6
C7 C6 C11 118.7(4)
C7 C6 C5 132.8(5)
C11 C6 C5 108.5(3)
C8 C7 C6 119.2(6)
C8 C7 H7 120.4
C6 C7 H7 120.4
C7 C8 C9 121.9(5)
C7 C8 H8 119.0
C9 C8 H8 119.0
C8 C9 C10 120.8(5)
C8 C9 H9 119.6
C10 C9 H9 119.6
C11 C10 C9 115.9(5)
C11 C10 H10 122.0
C9 C10 H10 122.0
C10 C11 C6 123.5(4)
C10 C11 N1 130.5(4)
C6 C11 N1 105.9(3)
C13 C12 C15 112.3(3)
C13 C12 C3 112.2(3)
C15 C12 C3 103.8(3)
C13 C12 H12 109.5
C15 C12 H12 109.5
C3 C12 H12 109.5
O3 C13 O2 122.0(4)
O3 C13 C12 124.2(4)
O2 C13 C12 113.7(3)
O2 C14 H14A 109.5
O2 C14 H14B 109.5
H14A C14 H14B 109.5
O2 C14 H14C 109.5
H14A C14 H14C 109.5
H14B C14 H14C 109.5
C16 C15 C20 120.8(3)
C16 C15 C12 111.4(3)
C20 C15 C12 127.8(3)
C15 C16 C17 120.4(3)
C15 C16 C2 112.6(3)
C17 C16 C2 127.0(3)
C18 C17 C16 118.4(4)
C18 C17 H17 120.8
C16 C17 H17 120.8
C19 C18 C17 121.2(4)
C19 C18 H18 119.4
C17 C18 H18 119.4
C18 C19 C20 120.6(4)
C18 C19 H19 119.7
C20 C19 H19 119.7
C19 C20 C15 118.6(4)
C19 C20 H20 120.7
C15 C20 H20 120.7
C26 C21 C22 118.0(4)
C26 C21 C2 121.8(4)
C22 C21 C2 120.1(4)
C23 C22 C21 121.0(5)
C23 C22 H22 119.5
C21 C22 H22 119.5
C24 C23 C22 120.5(6)
C24 C23 H23 119.8
C22 C23 H23 119.8
C23 C24 C25 120.4(5)
C23 C24 H24 119.8
C25 C24 H24 119.8
C24 C25 C26 120.2(6)
C24 C25 H25 119.9
C26 C25 H25 119.9
C21 C26 C25 119.8(5)
C21 C26 H26 120.1
C25 C26 H26 120.1

loop_
_geom_bond_atom_site_label_1
_geom_bond_atom_site_label_2
_geom_bond_distance
O1 C1 1.214(4)
O2 C13 1.304(5)
O2 C14 1.460(5)
O3 C13 1.175(5)
N1 C1 1.380(5)
N1 C4 1.394(5)
N1 C11 1.406(5)
C1 C2 1.525(5)
C2 C16 1.521(5)
C2 C21 1.522(5)
C2 C3 1.584(5)
C3 C4 1.490(5)
C3 C12 1.533(5)
C3 H3 1.0000
C4 C5 1.345(5)
C5 C6 1.445(6)
C5 H5 0.9500
C6 C7 1.388(6)
C6 C11 1.397(6)
C7 C8 1.344(8)
C7 H7 0.9500
C8 C9 1.392(10)
C8 H8 0.9500
C9 C10 1.403(8)
C9 H9 0.9500
C10 C11 1.371(6)
C10 H10 0.9500
C12 C13 1.511(5)
C12 C15 1.519(5)
C12 H12 1.0000
C14 H14A 0.9800
C14 H14B 0.9800
C14 H14C 0.9800
C15 C16 1.380(5)
C15 C20 1.390(5)
C16 C17 1.392(5)
C17 C18 1.383(6)
C17 H17 0.9500
C18 C19 1.375(7)
C18 H18 0.9500
C19 C20 1.382(6)
C19 H19 0.9500
C20 H20 0.9500
C21 C26 1.358(6)
C21 C22 1.402(6)
C22 C23 1.371(7)
C22 H22 0.9500
C23 C24 1.342(9)
C23 H23 0.9500
C24 C25 1.352(9)
C24 H24 0.9500
C25 C26 1.417(8)
C25 H25 0.9500
C26 H26 0.9500
